data_1548729
loop_
_publ_author_name
'El-Hiti, Gamal A.'
'Abdel-Wahab, Bakr F.'
'Alotaibi, Mohammad Hayal'
'Hegazy, Amany S.'
'Kariuki, Benson M.'

_publ_section_title
;
 2-({6-[5-Methyl-1-(4-methylphenyl)-1<i>H</i>-1,2,3-triazol-4-yl]imidazo[2,1-<i>b</i>]thiazol-5-yl}methylidene)hydrazinecarbothioamide
 dimethylformamide 0.25-solvate
;
_journal_coeditor_code HB4203
_journal_issue 1
_journal_name_full IUCrData
_journal_page_first x180087
_journal_paper_doi 10.1107/S2414314618000871
_journal_volume 3
_journal_year 2018
_chemical_formula_iupac '4C17 H16 N8 S2, C3 H7 N O'
_chemical_formula_moiety '4(C17 H16 N8 S2), C3 H7 N O'
_chemical_formula_sum 'C71 H71 N33 O S8'
_chemical_formula_weight 1659.08
_chemical_name_systematic
;2-({6-[5-Methyl-1-(4-methylphenyl)-1<i>H</i>-1,2,3-triazol-4-yl]imidazo[2,1-<i>b</i>]thiazol-5-yl}methylidene)hydrazinecarbothioamide
dimethylformamide 0.25-solvate
;
_space_group_crystal_system monoclinic
_space_group_IT_number 14
_space_group_name_Hall '-P 2ybc'
_space_group_name_H-M_alt 'P 1 21/c 1'
_symmetry_space_group_name_Hall '-P 2ybc'
_symmetry_space_group_name_H-M 'P 1 21/c 1'
_atom_sites_solution_hydrogens geom
_audit_creation_method SHELXL-2013
_cell_angle_alpha 90
_cell_angle_beta 110.393(9)
_cell_angle_gamma 90
_cell_formula_units_Z 2
_cell_length_a 18.3427(14)
_cell_length_b 13.5855(10)
_cell_length_c 16.9385(12)
_cell_measurement_reflns_used 4302
_cell_measurement_temperature 296(2)
_cell_measurement_theta_max 25.9420
_cell_measurement_theta_min 3.8290
_cell_volume 3956.4(6)
_computing_cell_refinement
;
CrysAlis PRO (Agilent, 2014)
;
_computing_data_collection
;
CrysAlis PRO (Agilent, 2014)
;
_computing_data_reduction
;
CrysAlis PRO (Agilent, 2014)
;
_computing_molecular_graphics
;
ORTEP-3 for Windows (Farrugia, 2012)
;
_computing_publication_material
;
WinGX (Farrugia, 2012) and <i>CHEMDRAW Ultra</i> (Cambridge Soft,
2001)
;
_computing_structure_refinement
;
SHELXL2013 (Sheldrick, 2015)
;
_computing_structure_solution
;
SHELXS2013 (Sheldrick, 2008)
;
_diffrn_ambient_temperature 296(2)
_diffrn_measured_fraction_theta_full 0.998
_diffrn_measured_fraction_theta_max 0.841
_diffrn_measurement_device_type 'Agilent SuperNova, Dual, Cu at zero, Atlas'
_diffrn_measurement_method '\w scans'
_diffrn_radiation_type MoK\a
_diffrn_radiation_wavelength 0.71073
_diffrn_reflns_av_R_equivalents 0.0488
_diffrn_reflns_limit_h_max 23
_diffrn_reflns_limit_h_min -24
_diffrn_reflns_limit_k_max 14
_diffrn_reflns_limit_k_min -18
_diffrn_reflns_limit_l_max 22
_diffrn_reflns_limit_l_min -23
_diffrn_reflns_number 22546
_diffrn_reflns_theta_full 25.000
_diffrn_reflns_theta_max 29.946
_diffrn_reflns_theta_min 2.422
_diffrn_standards_decay_% 0
_diffrn_standards_interval_count 0
_diffrn_standards_interval_time 0
_diffrn_standards_number 0
_exptl_absorpt_coefficient_mu 0.293
_exptl_absorpt_correction_T_max 0.998
_exptl_absorpt_correction_T_min 0.996
_exptl_absorpt_correction_type gaussian
_exptl_absorpt_process_details
;
(CrysAlisPro; Agilent, 2014)
;
_exptl_crystal_colour yellow
_exptl_crystal_density_diffrn 1.393
_exptl_crystal_description plate
_exptl_crystal_F_000 1728
_exptl_crystal_size_max 0.375
_exptl_crystal_size_mid 0.209
_exptl_crystal_size_min 0.186
_refine_diff_density_max 0.452
_refine_diff_density_min -0.288
_refine_ls_extinction_method none
_refine_ls_goodness_of_fit_ref 1.042
_refine_ls_hydrogen_treatment constr
_refine_ls_matrix_type full
_refine_ls_number_parameters 533
_refine_ls_number_reflns 9646
_refine_ls_number_restraints 61
_refine_ls_restrained_S_all 1.687
_refine_ls_R_factor_all 0.1240
_refine_ls_R_factor_gt 0.0639
_refine_ls_shift/su_max 0.001
_refine_ls_shift/su_mean 0.000
_refine_ls_structure_factor_coef Fsqd
_refine_ls_weighting_details 'w=1/[\s^2^(Fo^2^)+(0.0600P)^2^+2.4742P] where P=(Fo^2^+2Fc^2^)/3'
_refine_ls_weighting_scheme calc
_refine_ls_wR_factor_gt 0.1459
_refine_ls_wR_factor_ref 0.1810
_reflns_number_gt 5318
_reflns_number_total 9646
_reflns_threshold_expression 'I > 2\s(I)'
_cod_data_source_file hb4203sup1.cif
_cod_data_source_block I
_cod_original_cell_volume 3956.4(5)
_cod_database_code 1548729
_shelx_space_group_comment
;
The symmetry employed for this shelxl refinement is uniquely defined
by the following loop, which should always be used as a source of
symmetry information in preference to the above space-group names.
They are only intended as comments.
;
_shelx_estimated_absorpt_t_min 0.898
_shelx_estimated_absorpt_t_max 0.948
_shelxl_version_number .2013

loop_
_space_group_symop_operation_xyz
'x, y, z'
'-x, y+1/2, -z+1/2'
'-x, -y, -z'
'x, -y-1/2, z-1/2'

loop_
_atom_site_type_symbol
_atom_site_label
_atom_site_fract_x
_atom_site_fract_y
_atom_site_fract_z
_atom_site_U_iso_or_equiv
_atom_site_adp_type
_atom_site_calc_flag
_atom_site_occupancy
C C1 -0.17220(19) 0.2265(2) 0.22798(18) 0.0442(7) Uani d 1
C C2 -0.03664(18) 0.1621(2) 0.42338(19) 0.0448(7) Uani d 1
H H2 -0.0605 0.1912 0.4578 0.054 Uiso calc 1
C C3 0.03317(17) 0.1064(2) 0.45952(18) 0.0416(7) Uani d 1
C C4 0.0536(2) 0.0284(3) 0.3275(2) 0.0526(9) Uani d 1
H H4 0.0134 0.0543 0.2821 0.063 Uiso calc 1
C C5 0.1076(2) -0.0338(3) 0.3208(2) 0.0578(9) Uani d 1
H H5 0.1087 -0.0562 0.2693 0.069 Uiso calc 1
C C6 0.12846(19) 0.0026(2) 0.46744(19) 0.0452(7) Uani d 1
C C7 0.08037(17) 0.0885(2) 0.54231(18) 0.0425(7) Uani d 1
C C8 0.07685(17) 0.1309(3) 0.61939(19) 0.0465(8) Uani d 1
C C9 0.12373(18) 0.1110(3) 0.70155(19) 0.0481(8) Uani d 1
C C10 0.1875(2) 0.0397(3) 0.7394(2) 0.0657(10) Uani d 1
H H10A 0.1948 0.0001 0.6958 0.099 Uiso calc 1
H H10B 0.1744 -0.0020 0.7783 0.099 Uiso calc 1
H H10C 0.2347 0.0747 0.7687 0.099 Uiso calc 1
C C11 0.1323(2) 0.1929(3) 0.8362(2) 0.0583(10) Uani d 1
C C12 0.1221(3) 0.1250(5) 0.8906(3) 0.118(2) Uani d 1
H H12 0.0917 0.0695 0.8706 0.142 Uiso calc 1
C C13 0.1585(3) 0.1405(5) 0.9772(3) 0.113(2) Uani d 1
H H13 0.1510 0.0947 1.0144 0.136 Uiso calc 1
C C14 0.2041(2) 0.2197(3) 1.0089(2) 0.0658(11) Uani d 1
C C15 0.2145(3) 0.2844(3) 0.9527(2) 0.0710(11) Uani d 1
H H15 0.2467 0.3385 0.9727 0.085 Uiso calc 1
C C16 0.1788(2) 0.2725(3) 0.8668(2) 0.0651(10) Uani d 1
H H16 0.1864 0.3187 0.8299 0.078 Uiso calc 1
C C17 0.2440(3) 0.2316(4) 1.1029(2) 0.0878(15) Uani d 1
H H17A 0.2992 0.2261 1.1168 0.132 Uiso calc 1
H H17B 0.2263 0.1812 1.1316 0.132 Uiso calc 1
H H17C 0.2317 0.2951 1.1198 0.132 Uiso calc 1
C C18 0.69548(19) 0.2204(3) 0.92434(19) 0.0472(8) Uani d 1
C C19 0.55451(17) 0.3166(2) 0.99815(18) 0.0427(7) Uani d 1
H H19 0.5798 0.3042 1.0552 0.051 Uiso calc 1
C C20 0.48128(17) 0.3667(2) 0.97028(17) 0.0403(7) Uani d 1
C C21 0.4551(2) 0.3982(3) 0.81034(18) 0.0494(8) Uani d 1
H H21 0.4974 0.3692 0.8012 0.059 Uiso calc 1
C C22 0.3979(2) 0.4438(3) 0.7517(2) 0.0603(10) Uani d 1
H H22 0.3956 0.4497 0.6962 0.072 Uiso calc 1
C C23 0.37887(19) 0.4471(3) 0.88651(18) 0.0457(8) Uani d 1
C C24 0.43284(17) 0.3984(2) 1.01217(17) 0.0406(7) Uani d 1
C C25 0.44181(17) 0.3852(3) 1.10053(18) 0.0430(7) Uani d 1
C C26 0.40246(17) 0.4329(2) 1.14538(17) 0.0409(7) Uani d 1
C C27 0.3392(2) 0.5065(3) 1.1218(2) 0.0523(9) Uani d 1
H H27A 0.3301 0.5290 1.0655 0.078 Uiso calc 1
H H27B 0.3538 0.5612 1.1600 0.078 Uiso calc 1
H H27C 0.2926 0.4770 1.1247 0.078 Uiso calc 1
C C28 0.41642(19) 0.4155(3) 1.29788(18) 0.0481(8) Uani d 1
C C29 0.4243(3) 0.5090(3) 1.3295(2) 0.0717(12) Uani d 1
H H29 0.4406 0.5597 1.3026 0.086 Uiso calc 1
C C30 0.4079(3) 0.5276(4) 1.4015(3) 0.0833(14) Uani d 1
H H30 0.4132 0.5914 1.4227 0.100 Uiso calc 1
C C31 0.3838(2) 0.4544(3) 1.4426(2) 0.0651(11) Uani d 1
C C32 0.3755(2) 0.3616(3) 1.4096(2) 0.0644(11) Uani d 1
H H32 0.3596 0.3110 1.4368 0.077 Uiso calc 1
C C33 0.3905(2) 0.3413(3) 1.3360(2) 0.0592(10) Uani d 1
H H33 0.3830 0.2783 1.3131 0.071 Uiso calc 1
C C34 0.3650(3) 0.4757(4) 1.5213(3) 0.1001(17) Uani d 1
H H34A 0.3132 0.5016 1.5056 0.150 Uiso calc 1
H H34B 0.4013 0.5230 1.5553 0.150 Uiso calc 1
H H34C 0.3687 0.4160 1.5527 0.150 Uiso calc 1
N N1 -0.13188(16) 0.2004(2) 0.18044(16) 0.0546(8) Uani d 1
H H1A -0.0849 0.1796 0.2033 0.066 Uiso calc 1
H H1B -0.1525 0.2043 0.1265 0.066 Uiso calc 1
N N2 -0.13701(15) 0.2189(2) 0.31172(15) 0.0484(7) Uani d 1
H H2A -0.1583 0.2432 0.3453 0.058 Uiso calc 1
N N3 -0.06606(15) 0.1716(2) 0.34324(16) 0.0466(6) Uani d 1
N N4 0.06536(14) 0.0494(2) 0.41195(15) 0.0426(6) Uani d 1
N N5 0.13947(15) 0.0238(2) 0.54691(15) 0.0478(7) Uani d 1
N N6 0.02709(18) 0.2052(3) 0.61998(18) 0.0678(9) Uani d 1
N N7 0.04052(19) 0.2341(3) 0.69742(19) 0.0737(10) Uani d 1
N N8 0.09920(16) 0.1767(3) 0.74714(16) 0.0575(8) Uani d 1
N N9 0.65336(16) 0.2177(2) 0.84265(16) 0.0593(8) Uani d 1
H H9A 0.6050 0.2340 0.8256 0.071 Uiso calc 1
H H9B 0.6744 0.1998 0.8069 0.071 Uiso calc 1
N N10 0.65883(14) 0.2492(2) 0.97685(15) 0.0485(7) Uani d 1
H H10 0.6813 0.2429 1.0304 0.058 Uiso calc 1
N N11 0.58528(14) 0.2886(2) 0.94434(15) 0.0439(6) Uani d 1
N N12 0.44408(14) 0.39909(19) 0.88760(14) 0.0413(6) Uani d 1
N N13 0.36887(15) 0.4480(2) 0.95978(15) 0.0501(7) Uani d 1
N N14 0.49389(16) 0.3208(2) 1.15125(17) 0.0565(8) Uani d 1
N N15 0.48920(16) 0.3257(2) 1.22687(16) 0.0579(8) Uani d 1
N N16 0.43392(14) 0.3939(2) 1.22340(15) 0.0466(7) Uani d 1
S S1 -0.26434(5) 0.26826(9) 0.18941(5) 0.0621(3) Uani d 1
S S2 0.17525(6) -0.06895(8) 0.41659(6) 0.0609(3) Uani d 1
S S3 0.78985(5) 0.18878(9) 0.96231(5) 0.0624(3) Uani d 1
S S4 0.32750(6) 0.49162(9) 0.78729(6) 0.0676(3) Uani d 1
C C35 0.0467(9) -0.0002(12) 1.0935(5) 0.134(4) Uani d 0.5
H H35 0.0527 0.0519 1.1309 0.161 Uiso calc 0.5
C C36 -0.0348(7) 0.0759(10) 0.9677(9) 0.108(3) Uani d 0.5
H H36A -0.0369 0.0804 0.9104 0.163 Uiso calc 0.5
H H36B -0.0078 0.1321 0.9987 0.163 Uiso calc 0.5
H H36C -0.0867 0.0741 0.9690 0.163 Uiso calc 0.5
C C37 0.0126(7) -0.0813(7) 0.9478(8) 0.115(4) Uani d 0.5
H H37A 0.0088 -0.0562 0.8935 0.173 Uiso calc 0.5
H H37B -0.0262 -0.1311 0.9410 0.173 Uiso calc 0.5
H H37C 0.0633 -0.1091 0.9749 0.173 Uiso calc 0.5
N N17 0.0000 0.0000 1.0000 0.0897(16) Uani d 1
O O1 0.0702(6) -0.0692(9) 1.1073(6) 0.149(3) Uani d 0.5

loop_
_atom_site_aniso_label
_atom_site_aniso_U_11
_atom_site_aniso_U_22
_atom_site_aniso_U_33
_atom_site_aniso_U_12
_atom_site_aniso_U_13
_atom_site_aniso_U_23
C1 0.0496(18) 0.0463(19) 0.0370(16) 0.0037(15) 0.0155(14) 0.0063(14)
C2 0.0438(17) 0.050(2) 0.0386(16) -0.0014(15) 0.0118(14) -0.0023(15)
C3 0.0374(16) 0.050(2) 0.0360(15) -0.0007(14) 0.0108(13) 0.0000(14)
C4 0.058(2) 0.060(2) 0.0361(16) 0.0022(18) 0.0110(15) -0.0010(16)
C5 0.070(2) 0.061(2) 0.0421(18) 0.003(2) 0.0189(17) -0.0055(17)
C6 0.0429(17) 0.048(2) 0.0413(16) -0.0011(15) 0.0107(14) -0.0002(15)
C7 0.0359(15) 0.052(2) 0.0364(15) -0.0026(15) 0.0091(13) 0.0015(14)
C8 0.0337(15) 0.063(2) 0.0392(16) -0.0046(16) 0.0086(13) -0.0023(15)
C9 0.0401(17) 0.064(2) 0.0379(16) -0.0072(16) 0.0106(14) -0.0042(16)
C10 0.067(2) 0.077(3) 0.0452(19) 0.005(2) 0.0089(18) 0.0041(19)
C11 0.0456(19) 0.090(3) 0.0392(17) 0.000(2) 0.0142(15) -0.0086(19)
C12 0.130(4) 0.172(6) 0.054(3) -0.093(4) 0.033(3) -0.017(3)
C13 0.124(4) 0.168(6) 0.047(2) -0.064(4) 0.031(3) -0.003(3)
C14 0.058(2) 0.087(3) 0.048(2) 0.010(2) 0.0137(18) -0.013(2)
C15 0.081(3) 0.065(3) 0.053(2) 0.010(2) 0.005(2) -0.012(2)
C16 0.079(3) 0.059(2) 0.049(2) 0.010(2) 0.0119(19) -0.0013(18)
C17 0.095(3) 0.106(4) 0.048(2) 0.023(3) 0.007(2) -0.012(2)
C18 0.0462(18) 0.061(2) 0.0389(16) 0.0017(16) 0.0200(14) -0.0028(15)
C19 0.0394(16) 0.058(2) 0.0328(15) -0.0001(15) 0.0151(13) -0.0003(14)
C20 0.0417(16) 0.0494(19) 0.0318(14) -0.0009(15) 0.0152(13) -0.0012(13)
C21 0.059(2) 0.059(2) 0.0335(16) -0.0019(18) 0.0212(15) 0.0017(15)
C22 0.077(2) 0.070(3) 0.0333(16) 0.000(2) 0.0186(17) 0.0023(17)
C23 0.0462(18) 0.053(2) 0.0349(15) 0.0062(16) 0.0104(13) -0.0017(15)
C24 0.0353(15) 0.051(2) 0.0349(15) 0.0010(14) 0.0121(13) -0.0024(14)
C25 0.0352(15) 0.060(2) 0.0361(15) 0.0015(15) 0.0147(13) 0.0005(15)
C26 0.0331(15) 0.056(2) 0.0342(15) -0.0019(14) 0.0121(12) -0.0017(14)
C27 0.0515(19) 0.064(2) 0.0439(17) 0.0124(18) 0.0201(16) 0.0016(16)
C28 0.0457(18) 0.067(2) 0.0345(15) 0.0041(17) 0.0182(14) 0.0021(16)
C29 0.099(3) 0.072(3) 0.057(2) -0.026(2) 0.043(2) -0.010(2)
C30 0.117(4) 0.080(3) 0.068(3) -0.026(3) 0.051(3) -0.025(2)
C31 0.072(3) 0.088(3) 0.0421(19) 0.003(2) 0.0283(18) 0.002(2)
C32 0.083(3) 0.069(3) 0.055(2) 0.016(2) 0.041(2) 0.020(2)
C33 0.078(3) 0.057(2) 0.052(2) 0.013(2) 0.0341(19) 0.0091(18)
C34 0.128(4) 0.131(4) 0.059(3) -0.007(4) 0.055(3) -0.015(3)
N1 0.0481(16) 0.079(2) 0.0369(14) 0.0186(15) 0.0151(12) 0.0111(14)
N2 0.0440(15) 0.0634(19) 0.0361(13) 0.0115(14) 0.0118(12) 0.0010(13)
N3 0.0405(14) 0.0556(18) 0.0411(14) 0.0055(13) 0.0110(12) 0.0055(13)
N4 0.0382(13) 0.0489(16) 0.0365(13) -0.0018(12) 0.0077(11) -0.0007(12)
N5 0.0401(14) 0.0602(18) 0.0395(14) 0.0012(13) 0.0093(12) -0.0003(13)
N6 0.0574(18) 0.097(3) 0.0430(16) 0.0199(18) 0.0102(14) -0.0072(17)
N7 0.0565(19) 0.112(3) 0.0465(17) 0.020(2) 0.0109(15) -0.0134(18)
N8 0.0457(16) 0.087(2) 0.0377(14) 0.0020(16) 0.0122(13) -0.0061(15)
N9 0.0418(15) 0.098(2) 0.0383(14) 0.0054(16) 0.0139(12) -0.0152(15)
N10 0.0391(14) 0.075(2) 0.0326(12) 0.0078(14) 0.0134(11) -0.0015(13)
N11 0.0361(13) 0.0590(18) 0.0361(13) 0.0038(13) 0.0121(11) -0.0021(12)
N12 0.0450(14) 0.0473(16) 0.0315(12) -0.0004(12) 0.0132(11) -0.0010(11)
N13 0.0471(15) 0.0671(19) 0.0358(13) 0.0093(14) 0.0139(12) 0.0004(13)
N14 0.0513(16) 0.079(2) 0.0435(15) 0.0221(16) 0.0219(13) 0.0120(15)
N15 0.0524(17) 0.084(2) 0.0414(15) 0.0236(16) 0.0219(13) 0.0123(15)
N16 0.0397(14) 0.0672(19) 0.0360(13) 0.0065(14) 0.0172(11) 0.0045(13)
S1 0.0485(5) 0.0994(8) 0.0374(4) 0.0228(5) 0.0138(4) 0.0097(5)
S2 0.0590(6) 0.0653(6) 0.0541(5) 0.0121(5) 0.0144(4) -0.0079(5)
S3 0.0440(5) 0.0991(8) 0.0470(5) 0.0136(5) 0.0195(4) -0.0007(5)
S4 0.0719(6) 0.0821(8) 0.0406(5) 0.0197(6) 0.0090(4) 0.0082(5)
C35 0.129(6) 0.120(6) 0.132(6) -0.007(6) 0.020(5) 0.024(6)
C36 0.103(8) 0.104(8) 0.122(8) 0.017(7) 0.044(7) 0.012(7)
C37 0.120(8) 0.086(7) 0.127(8) 0.009(6) 0.026(7) -0.029(7)
N17 0.102(4) 0.081(4) 0.081(3) -0.007(3) 0.025(3) -0.001(3)
O1 0.139(7) 0.164(8) 0.136(7) 0.033(7) 0.037(6) -0.004(7)

loop_
_atom_type_symbol
_atom_type_description
_atom_type_scat_dispersion_real
_atom_type_scat_dispersion_imag
_atom_type_scat_source
C C 0.0033 0.0016 'International Tables Vol C Tables 4.2.6.8 and 6.1.1.4'
H H 0.0000 0.0000 'International Tables Vol C Tables 4.2.6.8 and 6.1.1.4'
N N 0.0061 0.0033 'International Tables Vol C Tables 4.2.6.8 and 6.1.1.4'
O O 0.0106 0.0060 'International Tables Vol C Tables 4.2.6.8 and 6.1.1.4'
S S 0.1246 0.1234 'International Tables Vol C Tables 4.2.6.8 and 6.1.1.4'

loop_
_geom_angle_atom_site_label_1
_geom_angle_atom_site_label_2
_geom_angle_atom_site_label_3
_geom_angle
N1 C1 N2 117.4(3)
N1 C1 S1 123.7(2)
N2 C1 S1 118.9(2)
N3 C2 C3 119.4(3)
C7 C3 N4 104.3(3)
C7 C3 C2 132.5(3)
N4 C3 C2 123.1(3)
C5 C4 N4 111.1(3)
C4 C5 S2 113.9(3)
N5 C6 N4 113.1(3)
N5 C6 S2 135.2(3)
N4 C6 S2 111.7(2)
N5 C7 C3 111.8(3)
N5 C7 C8 119.0(3)
C3 C7 C8 129.2(3)
N6 C8 C9 108.7(3)
N6 C8 C7 122.8(3)
C9 C8 C7 128.4(3)
N8 C9 C8 103.4(3)
N8 C9 C10 123.5(3)
C8 C9 C10 133.1(3)
C12 C11 C16 119.7(3)
C12 C11 N8 120.1(4)
C16 C11 N8 120.0(3)
C11 C12 C13 118.7(5)
C14 C13 C12 122.5(5)
C13 C14 C15 117.1(4)
C13 C14 C17 120.5(4)
C15 C14 C17 122.3(4)
C14 C15 C16 122.1(4)
C11 C16 C15 119.8(4)
N9 C18 N10 116.9(3)
N9 C18 S3 122.7(2)
N10 C18 S3 120.4(2)
N11 C19 C20 120.0(3)
C24 C20 N12 103.8(3)
C24 C20 C19 132.5(3)
N12 C20 C19 123.7(2)
C22 C21 N12 111.4(3)
C21 C22 S4 114.0(2)
N13 C23 N12 113.8(3)
N13 C23 S4 135.0(3)
N12 C23 S4 111.2(2)
N13 C24 C20 112.2(2)
N13 C24 C25 119.2(2)
C20 C24 C25 128.6(3)
N14 C25 C26 110.0(3)
N14 C25 C24 122.1(3)
C26 C25 C24 127.9(3)
N16 C26 C25 103.1(3)
N16 C26 C27 123.8(3)
C25 C26 C27 133.0(3)
C29 C28 C33 120.5(3)
C29 C28 N16 120.6(3)
C33 C28 N16 118.9(3)
C28 C29 C30 119.5(4)
C31 C30 C29 121.6(4)
C32 C31 C30 118.1(3)
C32 C31 C34 120.6(4)
C30 C31 C34 121.3(4)
C31 C32 C33 121.3(4)
C28 C33 C32 119.0(4)
C1 N2 N3 119.0(2)
C2 N3 N2 116.7(3)
C6 N4 C3 106.8(2)
C6 N4 C4 113.6(3)
C3 N4 C4 139.5(3)
C6 N5 C7 104.1(3)
N7 N6 C8 109.7(3)
N6 N7 N8 106.3(3)
C9 N8 N7 111.9(3)
C9 N8 C11 126.7(3)
N7 N8 C11 121.2(3)
C18 N10 N11 119.6(2)
C19 N11 N10 116.3(2)
C23 N12 C21 114.0(3)
C23 N12 C20 106.6(2)
C21 N12 C20 139.4(3)
C23 N13 C24 103.7(2)
N15 N14 C25 108.3(3)
N14 N15 N16 107.1(2)
C26 N16 N15 111.5(2)
C26 N16 C28 129.0(3)
N15 N16 C28 119.5(2)
C6 S2 C5 89.64(17)
C23 S4 C22 89.28(16)
O1 C35 N17 106.2(12)
C36 N17 C37 121.4(7)
C36 N17 C35 118.7(8)
C37 N17 C35 118.3(7)

loop_
_geom_bond_atom_site_label_1
_geom_bond_atom_site_label_2
_geom_bond_distance
C1 N1 1.317(4)
C1 N2 1.342(4)
C1 S1 1.684(3)
C2 N3 1.281(4)
C2 C3 1.429(4)
C3 C7 1.389(4)
C3 N4 1.389(4)
C4 C5 1.338(5)
C4 N4 1.399(4)
C5 S2 1.731(4)
C6 N5 1.321(4)
C6 N4 1.367(4)
C6 S2 1.715(3)
C7 N5 1.376(4)
C7 C8 1.449(4)
C8 N6 1.363(4)
C8 C9 1.384(4)
C9 N8 1.355(4)
C9 C10 1.483(5)
C11 C12 1.361(6)
C11 C16 1.363(5)
C11 N8 1.434(4)
C12 C13 1.400(6)
C13 C14 1.353(7)
C14 C15 1.356(6)
C14 C17 1.512(5)
C15 C16 1.382(5)
C18 N9 1.330(4)
C18 N10 1.346(4)
C18 S3 1.679(3)
C19 N11 1.285(4)
C19 C20 1.431(4)
C20 C24 1.385(4)
C20 N12 1.398(4)
C21 C22 1.321(5)
C21 N12 1.392(4)
C22 S4 1.730(4)
C23 N13 1.316(4)
C23 N12 1.357(4)
C23 S4 1.724(3)
C24 N13 1.375(4)
C24 C25 1.459(4)
C25 N14 1.358(4)
C25 C26 1.379(4)
C26 N16 1.352(4)
C26 C27 1.477(4)
C28 C29 1.366(5)
C28 C33 1.368(5)
C28 N16 1.436(4)
C29 C30 1.377(5)
C30 C31 1.373(6)
C31 C32 1.365(6)
C31 C34 1.516(5)
C32 C33 1.395(5)
N2 N3 1.381(3)
N6 N7 1.308(4)
N7 N8 1.358(4)
N10 N11 1.376(3)
N14 N15 1.315(3)
N15 N16 1.360(4)
C35 O1 1.025(16)
C35 N17 1.516(8)
C36 N17 1.235(12)
C37 N17 1.482(6)

loop_
_geom_hbond_atom_site_label_D
_geom_hbond_atom_site_label_H
_geom_hbond_atom_site_label_A
_geom_hbond_site_symmetry_A
_geom_hbond_distance_DH
_geom_hbond_distance_HA
_geom_hbond_distance_DA
_geom_hbond_angle_DHA
C10 H10A N5 . 0.96 2.39 3.074(4) 128
C27 H27A N13 . 0.96 2.41 3.082(4) 127
N1 H1A N7 4_565 0.86 2.62 3.200(4) 126
N1 H1B S3 1_454 0.86 2.62 3.470(3) 172
N2 H2A S3 4_465 0.86 2.65 3.502(3) 174
N9 H9A N15 4_565 0.86 2.34 3.024(4) 136
N9 H9B S1 4_666 0.86 2.64 3.433(3) 154
N10 H10 S1 1_656 0.86 2.55 3.388(3) 166
C5 H5 O1 1_554 0.93 2.59 3.472(10) 158
C36 H36C S3 1_455 0.96 2.72 3.536(14) 143
C37 H37B N6 2_546 0.96 2.45 3.111(11) 126
C37 H37C S3 3_657 0.96 2.75 3.706(13) 175

_cod_database_fobs_code 1548729
